data_1512194
loop_
_publ_author_name
'Ding, Chunyong'
'Zhang, Yusong'
'Chen, Haijun'
'Wild, Christopher'
'Wang, Tianzhi'
'White, Mark A.'
'Shen, Qiang'
'Zhou, Jia'

_publ_section_title
;
 Overcoming Synthetic Challenges of Oridonin A-Ring Structural
 Diversification: Regio- and Stereoselective Installation of Azides and
 1,2,3-Triazoles at the C-1, C-2, or C-3 Position
;
_journal_issue 14
_journal_name_full 'Organic Letters'
_journal_page_first 3718
_journal_paper_doi 10.1021/ol4015865
_journal_volume 15
_journal_year 2013
_chemical_absolute_configuration ad
_chemical_compound_source 'Chemical Synthesis'
_chemical_formula_moiety 'C23 H30 O6'
_chemical_formula_sum 'C23 H30 O6'
_chemical_formula_weight 402.49
_space_group_IT_number 19
_symmetry_cell_setting orthorhombic
_symmetry_space_group_name_Hall 'P 2ac 2ab'
_symmetry_space_group_name_H-M 'P 21 21 21'
_atom_sites_solution_hydrogens difmap
_atom_sites_solution_primary direct
_cell_angle_alpha 90
_cell_angle_beta 90
_cell_angle_gamma 90
_cell_formula_units_Z 4
_cell_length_a 11.627(2)
_cell_length_b 12.127(2)
_cell_length_c 14.846(3)
_cell_measurement_reflns_used 1024
_cell_measurement_temperature 263
_cell_measurement_theta_max 67
_cell_measurement_theta_min 9
_cell_volume 2093.3(7)
_computing_cell_refinement 'SAINT (Siemens ,1995)'
_computing_data_collection 'SMART (Siemens, 1993)'
_computing_data_reduction 'SAINT (Siemens ,1995)'
_computing_molecular_graphics 'CAMERON (Watkin et al., 1996)'
_computing_publication_material 'CRYSTALS (Betteridge et al., 2003)'
_computing_structure_refinement 'CRYSTALS (Betteridge et al., 2003)'
_computing_structure_solution 'SIR92 (Altomare et al., 1994)'
_diffrn_ambient_temperature 263
_diffrn_measured_fraction_theta_max 0.988
_diffrn_measurement_device Area
_diffrn_measurement_device_type 'Bruker SMART'
_diffrn_measurement_method \w/2\q
_diffrn_radiation_monochromator 'confocal multilayer'
_diffrn_radiation_type 'Cu K\a'
_diffrn_radiation_wavelength 1.54180
_diffrn_reflns_av_R_equivalents 0.072
_diffrn_reflns_limit_h_max 13
_diffrn_reflns_limit_h_min -10
_diffrn_reflns_limit_k_max 14
_diffrn_reflns_limit_k_min -14
_diffrn_reflns_limit_l_max 17
_diffrn_reflns_limit_l_min -17
_diffrn_reflns_number 12037
_diffrn_reflns_theta_max 67.060
_diffrn_reflns_theta_min 4.708
_diffrn_standards_number 0
_exptl_absorpt_coefficient_mu 0.747
_exptl_absorpt_correction_type none
_exptl_crystal_colour colourless
_exptl_crystal_density_diffrn 1.277
_exptl_crystal_density_method 'not measured'
_exptl_crystal_description rod
_exptl_crystal_F_000 864
_exptl_crystal_size_max 0.250
_exptl_crystal_size_mid 0.100
_exptl_crystal_size_min 0.100
_refine_diff_density_max 0.19
_refine_diff_density_min -0.18
_refine_ls_abs_structure_details 'Flack (1983), 1410 Friedel-pairs'
_refine_ls_abs_structure_Flack -0.05(17)
_refine_ls_extinction_coef 120(20)
_refine_ls_extinction_method 'Larson (1970), Equation 22'
_refine_ls_goodness_of_fit_ref 0.9072
_refine_ls_hydrogen_treatment constr
_refine_ls_matrix_type full
_refine_ls_number_parameters 264
_refine_ls_number_reflns 3494
_refine_ls_number_restraints 0
_refine_ls_R_factor_all 0.0408
_refine_ls_R_factor_gt 0.0390
_refine_ls_shift/su_max 0.0003133
_refine_ls_shift/su_mean 0.0000259
_refine_ls_structure_factor_coef Fsqd
_refine_ls_weighting_details
;
 Method= Modified Sheldrick 
 w=1/[\s^2^(F^2^) + ( 0.07P)^2^ + 0.14P] 
 ,where P=(max(Fo^2^,0) + 2Fc^2^)/3 
;
_refine_ls_weighting_scheme calc
_refine_ls_wR_factor_all 0.1006
_refine_ls_wR_factor_gt 0.0986
_refine_ls_wR_factor_ref 0.1006
_reflns_limit_h_max 13
_reflns_limit_h_min -13
_reflns_limit_k_max 14
_reflns_limit_k_min 0
_reflns_limit_l_max 17
_reflns_limit_l_min 0
_reflns_number_gt 3252
_reflns_number_total 3514
_reflns_threshold_expression I>2.0\s(I)
_oxford_diffrn_Wilson_B_factor 3.33
_oxford_diffrn_Wilson_scale 0.03
_oxford_refine_ls_r_factor_ref 0.0408
_oxford_refine_ls_scale 5.39(14)
_oxford_reflns_number_all 3494
_oxford_reflns_threshold_expression_ref I>-3.0\s(I)
_cod_data_source_file ol4015865_si_002.cif
_cod_data_source_block 1
_cod_depositor_comments
;
The following automatic conversions were performed:

'_symmetry_cell_setting' value 'Orthorhombic' changed to
'orthorhombic' according to
/home/saulius/struct/CIF-dictionaries/cif_core.dic dictionary named
'cif_core.dic' version 2.4.2 from
2011-04-26.

'_atom_sites_solution_primary' value 'Direct' changed to
'direct' according to
/home/saulius/struct/CIF-dictionaries/cif_core.dic dictionary named
'cif_core.dic' version 2.4.2 from 2011-04-26.

Automatic conversion script
Id: cif_fix_values 1891 2012-01-12 08:04:46Z andrius 
;
_cod_original_cell_volume 2093.4(6)
_cod_original_sg_symbol_H-M 'P 21 21 21 '
_cod_database_code 1512194

loop_
_symmetry_equiv_pos_as_xyz
x,y,z
x+1/2,-y+1/2,-z
-x,y+1/2,-z+1/2
-x+1/2,-y,z+1/2

loop_
_atom_site_label
_atom_site_type_symbol
_atom_site_fract_x
_atom_site_fract_y
_atom_site_fract_z
_atom_site_U_iso_or_equiv
_atom_site_occupancy
_atom_site_adp_type
_atom_site_refinement_flags_posn
O1 O -0.19545(11) -0.55484(11) -0.79553(9) 0.0390 1.0000 Uani .
C2 C -0.31742(16) -0.55481(15) -0.81213(12) 0.0340 1.0000 Uani .
C3 C -0.36948(14) -0.47645(14) -0.74251(11) 0.0295 1.0000 Uani .
C4 C -0.34136(14) -0.51878(14) -0.64810(11) 0.0294 1.0000 Uani .
O5 O -0.22299(10) -0.53479(11) -0.63774(8) 0.0368 1.0000 Uani .
C6 C -0.16183(17) -0.59291(17) -0.70875(14) 0.0418 1.0000 Uani .
C7 C -0.1745(2) -0.71699(18) -0.70031(17) 0.0574 1.0000 Uani .
C8 C -0.03802(18) -0.5562(2) -0.69715(17) 0.0630 1.0000 Uani .
O9 O -0.39479(11) -0.62408(10) -0.63725(9) 0.0352 1.0000 Uani .
C10 C -0.51823(16) -0.62000(15) -0.64347(15) 0.0396 1.0000 Uani .
C11 C -0.55935(15) -0.50244(14) -0.66405(12) 0.0326 1.0000 Uani .
C12 C -0.50433(16) -0.46571(16) -0.75420(12) 0.0342 1.0000 Uani .
C13 C -0.54353(18) -0.5253(2) -0.84006(14) 0.0504 1.0000 Uani .
C14 C -0.46904(19) -0.4966(2) -0.92214(14) 0.0536 1.0000 Uani .
C15 C -0.33784(18) -0.49296(17) -0.89983(13) 0.0407 1.0000 Uani .
C16 C -0.29812(18) -0.37899(17) -0.87390(13) 0.0418 1.0000 Uani .
C17 C -0.31570(15) -0.36829(15) -0.77471(12) 0.0346 1.0000 Uani .
O18 O -0.29389(13) -0.28703(11) -0.72955(9) 0.0464 1.0000 Uani .
C19 C -0.2487(2) -0.30151(19) -0.92364(16) 0.0584 1.0000 Uani .
C20 C -0.51509(15) -0.42181(13) -0.59034(11) 0.0285 1.0000 Uani .
C21 C -0.38659(15) -0.44633(15) -0.57082(12) 0.0309 1.0000 Uani .
O22 O -0.32125(12) -0.34908(11) -0.55733(9) 0.0415 1.0000 Uani .
C23 C -0.59205(17) -0.40970(15) -0.50616(13) 0.0356 1.0000 Uani .
C24 C -0.71230(17) -0.37334(16) -0.54011(14) 0.0402 1.0000 Uani .
O25 O -0.70915(14) -0.26409(11) -0.57588(10) 0.0494 1.0000 Uani .
C26 C -0.75574(16) -0.44595(18) -0.61433(16) 0.0456 1.0000 Uani .
C27 C -0.68904(16) -0.50220(16) -0.66921(14) 0.0424 1.0000 Uani .
C28 C -0.5431(2) -0.32028(18) -0.44385(14) 0.0494 1.0000 Uani .
C29 C -0.6071(2) -0.51486(19) -0.45069(16) 0.0506 1.0000 Uani .
H21 H -0.3503 -0.6330 -0.8130 0.0405 1.0000 Uiso R
H73 H -0.1486 -0.7392 -0.6408 0.0850 1.0000 Uiso R
H72 H -0.1285 -0.7524 -0.7481 0.0859 1.0000 Uiso R
H71 H -0.2535 -0.7405 -0.7093 0.0855 1.0000 Uiso R
H83 H -0.0147 -0.5775 -0.6382 0.0988 1.0000 Uiso R
H82 H 0.0049 -0.5942 -0.7450 0.1000 1.0000 Uiso R
H81 H -0.0362 -0.4746 -0.7044 0.0998 1.0000 Uiso R
H101 H -0.5415 -0.6710 -0.6923 0.0500 1.0000 Uiso R
H102 H -0.5506 -0.6457 -0.5844 0.0499 1.0000 Uiso R
H121 H -0.5227 -0.3865 -0.7608 0.0411 1.0000 Uiso R
H131 H -0.6223 -0.5071 -0.8508 0.0604 1.0000 Uiso R
H132 H -0.5404 -0.6050 -0.8290 0.0612 1.0000 Uiso R
H142 H -0.4801 -0.5514 -0.9708 0.0647 1.0000 Uiso R
H141 H -0.4902 -0.4226 -0.9466 0.0654 1.0000 Uiso R
H151 H -0.2939 -0.5195 -0.9530 0.0494 1.0000 Uiso R
H191 H -0.2337 -0.3148 -0.9856 0.0703 1.0000 Uiso R
H192 H -0.2269 -0.2339 -0.8940 0.0701 1.0000 Uiso R
H201 H -0.5142 -0.3484 -0.6212 0.0352 1.0000 Uiso R
H211 H -0.3814 -0.4928 -0.5153 0.0378 1.0000 Uiso R
H241 H -0.7673 -0.3807 -0.4881 0.0485 1.0000 Uiso R
H261 H -0.8353 -0.4493 -0.6210 0.0582 1.0000 Uiso R
H271 H -0.7205 -0.5448 -0.7155 0.0527 1.0000 Uiso R
H283 H -0.5969 -0.3003 -0.3959 0.0732 1.0000 Uiso R
H282 H -0.5270 -0.2536 -0.4776 0.0745 1.0000 Uiso R
H281 H -0.4744 -0.3441 -0.4095 0.0741 1.0000 Uiso R
H293 H -0.6418 -0.5007 -0.3921 0.0751 1.0000 Uiso R
H292 H -0.6536 -0.5650 -0.4855 0.0753 1.0000 Uiso R
H291 H -0.5353 -0.5489 -0.4405 0.0769 1.0000 Uiso R
H221 H -0.3158 -0.3253 -0.6133 0.0660 1.0000 Uiso R
H251 H -0.7405 -0.2302 -0.5320 0.0764 1.0000 Uiso R

loop_
_atom_site_aniso_label
_atom_site_aniso_U_11
_atom_site_aniso_U_22
_atom_site_aniso_U_33
_atom_site_aniso_U_23
_atom_site_aniso_U_13
_atom_site_aniso_U_12
O1 0.0342(6) 0.0482(7) 0.0346(7) -0.0031(6) 0.0015(6) 0.0092(6)
C2 0.0328(9) 0.0372(9) 0.0322(9) -0.0078(8) -0.0004(8) 0.0054(7)
C3 0.0304(8) 0.0300(8) 0.0280(8) -0.0069(7) -0.0024(7) 0.0023(7)
C4 0.0282(8) 0.0296(8) 0.0303(9) -0.0029(7) -0.0040(7) 0.0024(7)
O5 0.0293(6) 0.0477(7) 0.0332(6) -0.0060(5) -0.0029(5) 0.0052(6)
C6 0.0370(10) 0.0517(11) 0.0365(10) -0.0030(9) -0.0013(9) 0.0131(9)
C7 0.0671(14) 0.0497(12) 0.0554(13) 0.0005(11) -0.0019(12) 0.0250(11)
C8 0.0313(10) 0.103(2) 0.0550(14) -0.0065(14) -0.0006(10) 0.0109(12)
O9 0.0340(6) 0.0281(6) 0.0435(7) -0.0010(5) -0.0019(6) 0.0022(5)
C10 0.0361(9) 0.0290(9) 0.0538(11) -0.0106(8) -0.0009(9) -0.0028(8)
C11 0.0302(8) 0.0315(9) 0.0362(9) -0.0069(7) -0.0036(7) 0.0005(7)
C12 0.0312(8) 0.0404(9) 0.0312(9) -0.0079(7) -0.0057(7) 0.0043(8)
C13 0.0395(10) 0.0748(15) 0.0369(10) -0.0197(10) -0.0090(9) 0.0003(10)
C14 0.0518(12) 0.0765(15) 0.0324(10) -0.0133(10) -0.0107(9) 0.0093(11)
C15 0.0448(10) 0.0485(11) 0.0289(9) -0.0075(8) 0.0013(8) 0.0102(9)
C16 0.0484(11) 0.0440(10) 0.0331(9) 0.0032(8) 0.0045(9) 0.0117(9)
C17 0.0360(9) 0.0341(9) 0.0336(9) -0.0012(7) -0.0018(8) 0.0059(8)
O18 0.0616(9) 0.0348(7) 0.0430(7) -0.0037(6) -0.0011(7) -0.0062(6)
C19 0.0806(16) 0.0488(12) 0.0459(12) 0.0067(10) 0.0179(12) 0.0119(12)
C20 0.0320(8) 0.0256(8) 0.0280(9) -0.0008(6) 0.0000(7) 0.0014(7)
C21 0.0325(8) 0.0329(9) 0.0274(8) -0.0049(7) -0.0022(7) -0.0017(7)
O22 0.0445(7) 0.0448(7) 0.0352(7) -0.0146(6) -0.0029(6) -0.0133(6)
C23 0.0405(10) 0.0365(9) 0.0299(9) 0.0011(8) 0.0064(8) 0.0055(8)
C24 0.0394(10) 0.0406(10) 0.0406(10) 0.0060(8) 0.0127(9) 0.0100(8)
O25 0.0659(9) 0.0379(7) 0.0444(8) 0.0072(6) 0.0200(7) 0.0184(7)
C26 0.0315(9) 0.0502(11) 0.0551(12) 0.0013(10) 0.0017(9) -0.0005(9)
C27 0.0335(10) 0.0428(10) 0.0510(11) -0.0064(9) -0.0041(9) -0.0038(8)
C28 0.0610(13) 0.0535(12) 0.0336(10) -0.0114(9) 0.0065(10) 0.0081(10)
C29 0.0515(11) 0.0517(12) 0.0484(12) 0.0160(10) 0.0103(10) 0.0088(10)

loop_
_atom_type_symbol
_atom_type_scat_dispersion_real
_atom_type_scat_dispersion_imag
_atom_type_scat_Cromer_Mann_a1
_atom_type_scat_Cromer_Mann_b1
_atom_type_scat_Cromer_Mann_a2
_atom_type_scat_Cromer_Mann_b2
_atom_type_scat_Cromer_Mann_a3
_atom_type_scat_Cromer_Mann_b3
_atom_type_scat_Cromer_Mann_a4
_atom_type_scat_Cromer_Mann_b4
_atom_type_scat_Cromer_Mann_c
_atom_type_scat_source
C 0.0181 0.0091 2.3100 20.8439 1.0200 10.2075 1.5886 0.5687 0.8650 51.6512 0.2156 'International Tables Vol C 4.2.6.8 and 6.1.1.4'
H 0.0000 0.0000 0.4930 10.5109 0.3229 26.1257 0.1402 3.1424 0.0408 57.7998 0.0030 'International Tables Vol C 4.2.6.8 and 6.1.1.4'
O 0.0492 0.0322 3.0485 13.2771 2.2868 5.7011 1.5463 0.3239 0.8670 32.9089 0.2508 'International Tables Vol C 4.2.6.8 and 6.1.1.4'

loop_
_geom_angle_atom_site_label_1
_geom_angle_atom_site_label_2
_geom_angle_atom_site_label_3
_geom_angle
_geom_angle_publ_flag
C2 O1 C6 115.19(14) yes
O1 C2 C3 105.93(14) yes
O1 C2 C15 107.48(15) yes
C3 C2 C15 102.14(14) yes
O1 C2 H21 111.7 no
C3 C2 H21 115.9 no
C15 C2 H21 112.8 no
C2 C3 C4 109.06(14) yes
C2 C3 C12 111.67(13) yes
C4 C3 C12 109.89(14) yes
C2 C3 C17 99.19(14) yes
C4 C3 C17 119.16(15) yes
C12 C3 C17 107.46(14) yes
C3 C4 O5 110.99(14) yes
C3 C4 O9 108.09(14) yes
O5 C4 O9 106.94(13) yes
C3 C4 C21 114.78(14) yes
O5 C4 C21 109.50(13) yes
O9 C4 C21 106.12(14) yes
C4 O5 C6 117.96(13) yes
O5 C6 O1 111.39(14) yes
O5 C6 C7 111.94(18) yes
O1 C6 C7 111.70(18) yes
O5 C6 C8 103.86(16) yes
O1 C6 C8 105.55(18) yes
C7 C6 C8 111.96(19) yes
C6 C7 H73 108.7 no
C6 C7 H72 108.7 no
H73 C7 H72 111.5 no
C6 C7 H71 111.8 no
H73 C7 H71 109.6 no
H72 C7 H71 106.6 no
C6 C8 H83 107.2 no
C6 C8 H82 105.2 no
H83 C8 H82 113.0 no
C6 C8 H81 107.5 no
H83 C8 H81 111.3 no
H82 C8 H81 112.2 no
C4 O9 C10 113.30(13) yes
O9 C10 C11 110.82(14) yes
O9 C10 H101 107.3 no
C11 C10 H101 110.4 no
O9 C10 H102 107.9 no
C11 C10 H102 110.2 no
H101 C10 H102 110.1 no
C10 C11 C12 108.10(15) yes
C10 C11 C20 109.94(14) yes
C12 C11 C20 106.89(14) yes
C10 C11 C27 108.85(15) yes
C12 C11 C27 111.60(15) yes
C20 C11 C27 111.41(14) yes
C11 C12 C3 106.90(14) yes
C11 C12 C13 117.36(16) yes
C3 C12 C13 110.27(15) yes
C11 C12 H121 106.0 no
C3 C12 H121 107.7 no
C13 C12 H121 108.1 no
C12 C13 C14 112.62(18) yes
C12 C13 H131 108.3 no
C14 C13 H131 110.9 no
C12 C13 H132 108.3 no
C14 C13 H132 109.6 no
H131 C13 H132 106.9 no
C13 C14 C15 112.90(16) yes
C13 C14 H142 110.7 no
C15 C14 H142 107.5 no
C13 C14 H141 110.7 no
C15 C14 H141 107.0 no
H142 C14 H141 107.8 no
C2 C15 C14 108.67(17) yes
C2 C15 C16 100.70(15) yes
C14 C15 C16 112.29(17) yes
C2 C15 H151 116.1 no
C14 C15 H151 108.9 no
C16 C15 H151 110.0 no
C15 C16 C17 106.85(16) yes
C15 C16 C19 129.8(2) yes
C17 C16 C19 123.2(2) yes
C3 C17 C16 106.85(15) yes
C3 C17 O18 127.34(17) yes
C16 C17 O18 125.78(18) yes
C16 C19 H191 119.9 no
C16 C19 H192 117.5 no
H191 C19 H192 122.5 no
C11 C20 C21 109.26(13) yes
C11 C20 C23 115.95(15) yes
C21 C20 C23 115.17(14) yes
C11 C20 H201 103.9 no
C21 C20 H201 104.2 no
C23 C20 H201 107.0 no
C4 C21 C20 107.43(13) yes
C4 C21 O22 113.42(14) yes
C20 C21 O22 112.55(14) yes
C4 C21 H211 105.8 no
C20 C21 H211 108.7 no
O22 C21 H211 108.6 no
C21 O22 H221 100.2 no
C20 C23 C24 106.66(15) yes
C20 C23 C28 109.88(16) yes
C24 C23 C28 109.24(16) yes
C20 C23 C29 115.04(15) yes
C24 C23 C29 108.01(17) yes
C28 C23 C29 107.90(17) yes
C23 C24 O25 111.20(16) yes
C23 C24 C26 112.09(15) yes
O25 C24 C26 106.29(16) yes
C23 C24 H241 107.3 no
O25 C24 H241 112.6 no
C26 C24 H241 107.4 no
C24 O25 H251 98.8 no
C24 C26 C27 124.16(18) yes
C24 C26 H261 116.0 no
C27 C26 H261 119.8 no
C11 C27 C26 123.94(18) yes
C11 C27 H271 115.3 no
C26 C27 H271 120.7 no
C23 C28 H283 112.1 no
C23 C28 H282 110.5 no
H283 C28 H282 107.0 no
C23 C28 H281 113.8 no
H283 C28 H281 102.3 no
H282 C28 H281 110.7 no
C23 C29 H293 112.4 no
C23 C29 H292 107.6 no
H293 C29 H292 110.9 no
C23 C29 H291 110.5 no
H293 C29 H291 107.5 no
H292 C29 H291 107.8 no

loop_
_geom_bond_atom_site_label_1
_geom_bond_atom_site_label_2
_geom_bond_distance
_geom_bond_publ_flag
O1 C2 1.439(2) yes
O1 C6 1.423(2) yes
C2 C3 1.529(2) yes
C2 C15 1.521(3) yes
C2 H21 1.023 no
C3 C4 1.528(2) yes
C3 C12 1.583(2) yes
C3 C17 1.530(2) yes
C4 O5 1.398(2) yes
C4 O9 1.429(2) yes
C4 C21 1.538(2) yes
O5 C6 1.454(2) yes
C6 C7 1.517(3) yes
C6 C8 1.517(3) yes
C7 H73 0.971 no
C7 H72 0.987 no
C7 H71 0.971 no
C8 H83 0.952 no
C8 H82 0.983 no
C8 H81 0.996 no
O9 C10 1.439(2) yes
C10 C11 1.534(2) yes
C10 H101 0.991 no
C10 H102 1.004 no
C11 C12 1.549(3) yes
C11 C20 1.555(2) yes
C11 C27 1.510(2) yes
C12 C13 1.535(3) yes
C12 H121 0.989 no
C13 C14 1.535(3) yes
C13 H131 0.956 no
C13 H132 0.980 no
C14 C15 1.562(3) yes
C14 H142 0.991 no
C14 H141 0.998 no
C15 C16 1.507(3) yes
C15 H151 0.993 no
C16 C17 1.492(3) yes
C16 C19 1.326(3) yes
C17 O18 1.219(2) yes
C19 H191 0.950 no
C19 H192 0.965 no
C20 C21 1.551(2) yes
C20 C23 1.544(2) yes
C20 H201 1.001 no
C21 O22 1.417(2) yes
C21 H211 1.000 no
O22 H221 0.882 no
C23 C24 1.550(3) yes
C23 C28 1.535(3) yes
C23 C29 1.528(3) yes
C24 O25 1.428(2) yes
C24 C26 1.498(3) yes
C24 H241 1.007 no
O25 H251 0.852 no
C26 C27 1.316(3) yes
C26 H261 0.932 no
C27 H271 0.934 no
C28 H283 0.978 no
C28 H282 0.969 no
C28 H281 0.991 no
C29 H293 0.974 no
C29 H292 0.963 no
C29 H291 0.944 no

loop_
_geom_hbond_atom_site_label_D
_geom_hbond_atom_site_label_H
_geom_hbond_atom_site_label_A
_geom_hbond_site_symmetry_A
_geom_hbond_angle_DHA
_geom_hbond_distance_DH
_geom_hbond_distance_HA
_geom_hbond_distance_DA
_geom_hbond_publ_flag
C2 H21 O25 3_443 121.14(6) 1.023 2.393 3.050(3) yes
C15 H151 O22 4_444 159.78(5) 0.993 2.595 3.544(3) yes
O22 H221 C17 . 148.33(5) 0.882 2.452 3.236(3) yes
O22 H221 O18 . 174.30(7) 0.882 1.805 2.684(3) yes
O25 H251 O22 2_444 174.46(6) 0.852 1.888 2.737(3) yes
